data_1564223
loop_
_publ_author_name
'Nagai, Akira'
'Nishimura, Ryo'
'Hattori, Yohei'
'Hatano, Eri'
'Fujimoto, Ayako'
'Morimoto, Masakazu'
'Yasuda, Nobuhiro'
'Kamada, Kenji'
'Sotome, Hikaru'
'Miyasaka, Hiroshi'
'Yokojima, Satoshi'
'Nakamura, Shinichiro'
'Uchida, Kingo'

_publ_section_title
;
 Molecular crystalline capsules that release their contents by light
;
_journal_name_full 'Chemical Science'
_journal_paper_doi 10.1039/D1SC03394H
_journal_year 2021
_chemical_formula_sum 'C33 H34 F6 S2 Si2'
_chemical_formula_weight 664.90
_chemical_melting_point 452.8(6)
_chemical_name_systematic 1,2-Bis(2-methyl-5-(phenyl-3-trimethylsilyl)thien-3-yl)perfluorocyclopentene
_chemical_properties_physical Photo-sensitive
_space_group_crystal_system orthorhombic
_space_group_IT_number 60
_space_group_name_Hall '-P 2n 2ab'
_space_group_name_H-M_alt 'P b c n'
_atom_sites_solution_hydrogens geom
_audit_update_record
;
2020-02-12 deposited with the CCDC.	2021-07-21 downloaded from the CCDC.
;
_cell_angle_alpha 90
_cell_angle_beta 90
_cell_angle_gamma 90
_cell_formula_units_Z 8
_cell_length_a 18.2115(13)
_cell_length_b 10.9601(5)
_cell_length_c 33.380(2)
_cell_measurement_reflns_used 5242
_cell_measurement_temperature 93.(2)
_cell_measurement_theta_max 24.2512
_cell_measurement_theta_min 2.5480
_cell_volume 6662.6(7)
_computing_cell_refinement 'SAINT V8.35A (Bruker AXS Inc., 2015)'
_computing_data_reduction 'SAINT V8.35A (Bruker AXS Inc., 2015)'
_computing_structure_refinement 'SHELXL-2014/7 (Sheldrick, 2014)'
_diffrn_ambient_temperature 93.(2)
_diffrn_detector_area_resol_mean 10.4167
_diffrn_measured_fraction_theta_full 0.997
_diffrn_measured_fraction_theta_max 0.997
_diffrn_measurement_device_type 'Bruker D8 goniometer'
_diffrn_radiation_wavelength 0.71073
_diffrn_reflns_av_R_equivalents 0.1388
_diffrn_reflns_av_unetI/netI 0.0635
_diffrn_reflns_limit_h_max 21
_diffrn_reflns_limit_h_min -21
_diffrn_reflns_limit_k_max 13
_diffrn_reflns_limit_k_min -10
_diffrn_reflns_limit_l_max 39
_diffrn_reflns_limit_l_min -39
_diffrn_reflns_number 46250
_diffrn_reflns_theta_full 25.03
_diffrn_reflns_theta_max 25.03
_diffrn_reflns_theta_min 2.17
_exptl_absorpt_coefficient_mu 0.287
_exptl_absorpt_correction_T_max 0.96
_exptl_absorpt_correction_T_min 0.88
_exptl_absorpt_correction_type multi-scan
_exptl_absorpt_process_details 'SADABS V2014/5 (Bruker AXS Inc.)'
_exptl_crystal_colour colourless
_exptl_crystal_density_diffrn 1.326
_exptl_crystal_density_method 'not measured'
_exptl_crystal_description plate
_exptl_crystal_F_000 2768
_exptl_crystal_recrystallization_method 'Re-crystallisation from solvent: hexane'
_exptl_crystal_size_max 0.440
_exptl_crystal_size_mid 0.300
_exptl_crystal_size_min 0.147
_refine_diff_density_max 0.533
_refine_diff_density_min -0.450
_refine_ls_extinction_method none
_refine_ls_goodness_of_fit_ref 1.019
_refine_ls_hydrogen_treatment constr
_refine_ls_matrix_type full
_refine_ls_number_parameters 478
_refine_ls_number_reflns 5875
_refine_ls_number_restraints 0
_refine_ls_restrained_S_all 1.019
_refine_ls_R_factor_all 0.1017
_refine_ls_R_factor_gt 0.0541
_refine_ls_shift/su_max 0.000
_refine_ls_shift/su_mean 0.000
_refine_ls_structure_factor_coef Fsqd
_refine_ls_weighting_details 'w=1/[\s^2^(Fo^2^)+(0.0489P)^2^+7.3652P] where P=(Fo^2^+2Fc^2^)/3'
_refine_ls_weighting_scheme calc
_refine_ls_wR_factor_gt 0.1122
_refine_ls_wR_factor_ref 0.1327
_reflns_number_gt 3782
_reflns_number_total 5875
_reflns_threshold_expression 'I > 2\s(I)'
_cod_data_source_file d1sc03394h12.cif
_cod_data_source_block uch013
_cod_depositor_comments
;
The following automatic conversions were performed:

data item '_chemical_melting_point' value '452.2-453.3' was changed
to '452.8(6)' -- the average value was taken and precision was
estimated.

Automatic conversion script
Id: cif_fix_values 7556 2019-12-06 15:28:31Z antanas 
;
_cod_database_code 1564223

loop_
_space_group_symop_operation_xyz
'x, y, z'
'-x+1/2, -y+1/2, z+1/2'
'-x, y, -z+1/2'
'x+1/2, -y+1/2, -z'
'-x, -y, -z'
'x-1/2, y-1/2, -z-1/2'
'x, -y, z-1/2'
'-x-1/2, y-1/2, z'

loop_
_atom_site_type_symbol
_atom_site_label
_atom_site_fract_x
_atom_site_fract_y
_atom_site_fract_z
_atom_site_U_iso_or_equiv
_atom_site_adp_type
_atom_site_calc_flag
_atom_site_refinement_flags_adp
_atom_site_refinement_flags_occupancy
_atom_site_refinement_flags_posn
_atom_site_occupancy
_atom_site_disorder_assembly
_atom_site_disorder_group
C C1 0.1897(2) 0.6034(3) -0.03460(10) 0.0331(9) Uani d . . . 1.0 . .
H H1A 0.2221 0.6184 -0.0117 0.05 Uiso calc U . R 1.0 A 3
H H1B 0.2151 0.5517 -0.0541 0.05 Uiso calc U . R 1.0 A 3
H H1C 0.145 0.5622 -0.0254 0.05 Uiso calc U . R 1.0 A 3
C C3 0.10797(18) 0.7934(3) -0.04831(9) 0.0219(7) Uani d . . . 1.0 . .
C C4 0.10912(18) 0.8966(3) -0.07435(9) 0.0228(7) Uani d . . . 1.0 . .
H H4 0.07 0.9539 -0.0755 0.027 Uiso calc U . R 1.0 . .
C C5 0.16999(18) 0.9065(3) -0.09713(9) 0.0244(7) Uani d . . . 1.0 . .
C C6 0.18931(18) 1.0003(3) -0.12665(9) 0.0245(8) Uani d . . . 1.0 . .
C C7 0.13912(19) 1.0913(3) -0.13682(10) 0.0297(8) Uani d . . . 1.0 . .
H H7 0.0922 1.0927 -0.1244 0.036 Uiso calc U . R 1.0 . .
C C8 0.1571(2) 1.1792(3) -0.16475(11) 0.0363(9) Uani d . . . 1.0 . .
H H8 0.1221 1.24 -0.1717 0.044 Uiso calc U . R 1.0 . .
C C9 0.2255(2) 1.1797(3) -0.18278(11) 0.0364(9) Uani d . . . 1.0 . .
H H9 0.2368 1.2412 -0.2019 0.044 Uiso calc U . R 1.0 . .
C C10 0.27805(19) 1.0919(3) -0.17350(10) 0.0325(9) Uani d . . . 1.0 . .
C C11 0.25829(19) 1.0034(3) -0.14515(10) 0.0297(8) Uani d . . . 1.0 . .
H H11 0.2933 0.9427 -0.1382 0.036 Uiso calc U . R 1.0 . .
C C12 0.3793(2) 0.9758(4) -0.23537(13) 0.0590(13) Uani d . . . 1.0 . .
H H12A 0.4279 0.9799 -0.2479 0.089 Uiso calc U . R 1.0 . .
H H12B 0.3414 0.9898 -0.2557 0.089 Uiso calc U . R 1.0 . .
H H12C 0.3723 0.895 -0.2234 0.089 Uiso calc U . R 1.0 . .
C C13 0.3882(3) 1.2478(4) -0.21876(14) 0.0675(15) Uani d . . . 1.0 . .
H H13A 0.3822 1.3111 -0.1983 0.101 Uiso calc U . R 1.0 . .
H H13B 0.3526 1.2613 -0.2403 0.101 Uiso calc U . R 1.0 . .
H H13C 0.4381 1.2514 -0.2297 0.101 Uiso calc U . R 1.0 . .
C C14 0.4407(2) 1.0644(6) -0.15574(15) 0.093(2) Uani d . . . 1.0 . .
H H14A 0.4285 0.9879 -0.1421 0.14 Uiso calc U . R 1.0 . .
H H14B 0.4399 1.1316 -0.1364 0.14 Uiso calc U . R 1.0 . .
H H14C 0.4897 1.0581 -0.1676 0.14 Uiso calc U . R 1.0 . .
C C15 0.1882(2) 0.9039(3) 0.02732(10) 0.0335(9) Uani d . . . 1.0 . .
H H15A 0.217 0.8901 0.0029 0.05 Uiso calc U . R 1.0 B 3
H H15B 0.2156 0.9573 0.0455 0.05 Uiso calc U . R 1.0 B 3
H H15C 0.1414 0.9426 0.0203 0.05 Uiso calc U . R 1.0 B 3
C C17 0.11390(18) 0.7075(3) 0.04388(9) 0.0219(7) Uani d . . . 1.0 . .
C C18 0.11921(18) 0.6060(3) 0.07039(9) 0.0211(7) Uani d . . . 1.0 . .
H H18 0.0822 0.5451 0.0725 0.025 Uiso calc U . R 1.0 . .
C C19 0.18182(17) 0.6041(3) 0.09237(9) 0.0194(7) Uani d . . . 1.0 . .
C C20 0.20483(17) 0.5162(3) 0.12330(9) 0.0196(7) Uani d . . . 1.0 . .
C C21 0.15392(17) 0.4360(3) 0.13978(9) 0.0233(8) Uani d . . . 1.0 . .
H H21 0.1042 0.4387 0.1312 0.028 Uiso calc U . R 1.0 . .
C C22 0.17514(19) 0.3527(3) 0.16844(9) 0.0277(8) Uani d . . . 1.0 . .
H H22 0.1399 0.2982 0.1794 0.033 Uiso calc U . R 1.0 . .
C C23 0.24768(19) 0.3476(3) 0.18142(9) 0.0283(8) Uani d . . . 1.0 . .
H H23 0.2613 0.2898 0.2013 0.034 Uiso calc U . R 1.0 . .
C C24 0.30055(18) 0.4261(3) 0.16575(9) 0.0229(7) Uani d . . . 1.0 . .
C C25 0.27766(17) 0.5102(3) 0.13670(9) 0.0214(7) Uani d . . . 1.0 . .
H H25 0.3127 0.565 0.1257 0.026 Uiso calc U . R 1.0 . .
C C26 0.4370(2) 0.2679(4) 0.16678(16) 0.0682(15) Uani d . . . 1.0 . .
H H26A 0.4858 0.2573 0.1786 0.102 Uiso calc U . R 1.0 . .
H H26B 0.4409 0.2662 0.1375 0.102 Uiso calc U . R 1.0 . .
H H26C 0.4047 0.2018 0.1757 0.102 Uiso calc U . R 1.0 . .
C C27 0.4531(2) 0.5417(4) 0.16199(17) 0.0702(15) Uani d . . . 1.0 . .
H H27A 0.4329 0.6196 0.1713 0.105 Uiso calc U . R 1.0 . .
H H27B 0.4513 0.5387 0.1327 0.105 Uiso calc U . R 1.0 . .
H H27C 0.5041 0.5341 0.171 0.105 Uiso calc U . R 1.0 . .
C C28 0.3976(3) 0.4219(7) 0.23804(13) 0.115(3) Uani d . . . 1.0 . .
H H28A 0.3593 0.3675 0.2483 0.173 Uiso calc U . R 1.0 . .
H H28B 0.3875 0.5057 0.2467 0.173 Uiso calc U . R 1.0 . .
H H28C 0.4454 0.396 0.2484 0.173 Uiso calc U . R 1.0 . .
C C29 0.04780(18) 0.7677(3) -0.02072(9) 0.0211(7) Uani d . . . 1.0 . .
C C30 -0.0300(2) 0.7819(3) -0.03388(10) 0.0324(9) Uani d . . . 1.0 . .
C C31 -0.07746(19) 0.7442(3) 0.00107(10) 0.0293(8) Uani d . . . 1.0 . .
C C32 -0.0246(2) 0.7001(4) 0.03281(11) 0.0394(10) Uani d . . . 1.0 . .
C C33 0.05056(18) 0.7260(3) 0.01759(9) 0.0221(7) Uani d . . . 1.0 . .
F F1A -0.0462(3) 0.6880(8) -0.0637(2) 0.0425(16) Uani d . P . 0.611(15) C 1
F F2A -0.0508(4) 0.8812(7) -0.0506(2) 0.0378(17) Uani d . P . 0.611(15) C 1
F F3A -0.1373(4) 0.6759(7) -0.0051(2) 0.0461(19) Uani d . P . 0.611(15) C 1
F F4A -0.1041(5) 0.8514(6) 0.01836(17) 0.0397(17) Uani d . P . 0.611(15) C 1
F F5A -0.0342(3) 0.5642(6) 0.0321(3) 0.0468(19) Uani d . P . 0.611(15) C 1
F F6A -0.0386(2) 0.7249(9) 0.07005(11) 0.048(2) Uani d . P . 0.611(15) C 1
F F1B -0.0434(4) 0.7570(15) -0.0704(2) 0.043(3) Uani d . P . 0.389(15) C 2
F F2B -0.0380(6) 0.9220(11) -0.0346(4) 0.044(3) Uani d . P . 0.389(15) C 2
F F3B -0.1019(8) 0.6331(9) -0.0156(2) 0.041(3) Uani d . P . 0.389(15) C 2
F F4B -0.1340(6) 0.8109(11) 0.0076(3) 0.039(3) Uani d . P . 0.389(15) C 2
F F5B -0.0395(5) 0.6133(11) 0.0521(4) 0.045(3) Uani d . P . 0.389(15) C 2
F F6B -0.0375(4) 0.8078(13) 0.0620(3) 0.046(3) Uani d . P . 0.389(15) C 2
C C2A 0.1699(2) 0.7217(3) -0.05368(10) 0.0215(8) Uani d . P . 0.939(2) D 3
C C16A 0.17384(19) 0.7853(3) 0.04738(10) 0.0196(8) Uani d . P . 0.939(2) D 3
S S1A 0.22768(5) 0.78353(8) -0.08867(3) 0.0265(3) Uani d . P . 0.939(2) D 3
S S2A 0.23518(5) 0.73128(7) 0.08212(3) 0.0217(2) Uani d . P . 0.939(2) D 3
C C2B 0.165(3) 0.754(5) -0.0290(17) 0.021(12) Uiso d . P . 0.061(2) D 4
C C16B 0.154(3) 0.745(5) 0.0217(18) 0.028(13) Uiso d . P . 0.061(2) D 4
S S1B 0.2308(7) 0.8388(12) -0.0479(4) 0.026(4) Uani d . P . 0.061(2) D 4
S S2B 0.2339(7) 0.6770(13) 0.0490(4) 0.025(4) Uani d . P . 0.061(2) D 4
Si Si1 0.37214(6) 1.09436(12) -0.19583(3) 0.0479(3) Uani d . . . 1.0 . .
Si Si2 0.39844(5) 0.41557(9) 0.18274(3) 0.0290(3) Uani d . . . 1.0 . .

loop_
_atom_site_aniso_label
_atom_site_aniso_U_11
_atom_site_aniso_U_22
_atom_site_aniso_U_33
_atom_site_aniso_U_12
_atom_site_aniso_U_13
_atom_site_aniso_U_23
C1 0.041(2) 0.0251(19) 0.033(2) 0.0091(17) 0.0120(18) 0.0066(15)
C3 0.0256(19) 0.0191(17) 0.0211(17) -0.0002(14) -0.0044(15) 0.0006(13)
C4 0.0217(19) 0.0236(18) 0.0229(17) 0.0031(14) -0.0019(15) 0.0040(14)
C5 0.0198(18) 0.0225(17) 0.0309(18) -0.0001(15) -0.0024(15) 0.0021(14)
C6 0.023(2) 0.0233(18) 0.0276(18) -0.0048(15) 0.0002(15) -0.0001(14)
C7 0.0178(19) 0.036(2) 0.035(2) -0.0051(16) 0.0005(15) 0.0049(16)
C8 0.029(2) 0.036(2) 0.044(2) -0.0021(17) -0.0017(18) 0.0160(18)
C9 0.031(2) 0.042(2) 0.036(2) -0.0112(18) -0.0033(18) 0.0140(17)
C10 0.027(2) 0.039(2) 0.0306(19) -0.0107(18) 0.0002(16) 0.0025(16)
C11 0.025(2) 0.0305(19) 0.0336(19) 0.0016(16) -0.0022(16) -0.0027(15)
C12 0.050(3) 0.066(3) 0.061(3) 0.014(2) 0.024(2) 0.022(2)
C13 0.053(3) 0.078(4) 0.071(3) -0.031(3) 0.018(3) 0.005(3)
C14 0.028(3) 0.185(6) 0.067(3) -0.010(4) 0.002(2) 0.025(4)
C15 0.043(2) 0.0209(18) 0.037(2) -0.0042(17) -0.0129(18) 0.0049(15)
C17 0.027(2) 0.0184(17) 0.0205(17) 0.0064(15) 0.0033(15) 0.0033(13)
C18 0.025(2) 0.0163(16) 0.0222(17) -0.0007(14) 0.0005(14) 0.0011(13)
C19 0.0198(18) 0.0129(16) 0.0256(17) 0.0011(13) 0.0036(14) -0.0002(13)
C20 0.0170(18) 0.0162(16) 0.0255(17) 0.0012(13) -0.0005(14) -0.0024(13)
C21 0.0155(18) 0.0278(18) 0.0266(18) -0.0013(14) -0.0005(14) -0.0001(14)
C22 0.028(2) 0.0276(19) 0.0278(19) -0.0055(16) 0.0026(16) 0.0084(15)
C23 0.029(2) 0.0308(19) 0.0248(18) 0.0024(16) -0.0023(16) 0.0071(14)
C24 0.0217(19) 0.0241(18) 0.0228(17) 0.0031(15) -0.0016(14) -0.0018(14)
C25 0.0205(19) 0.0170(16) 0.0268(17) -0.0028(14) 0.0023(15) -0.0025(13)
C26 0.026(2) 0.049(3) 0.130(5) 0.008(2) -0.017(3) -0.013(3)
C27 0.021(2) 0.044(3) 0.146(5) 0.001(2) -0.004(3) 0.022(3)
C28 0.046(3) 0.255(9) 0.044(3) -0.011(4) -0.015(3) -0.022(4)
C29 0.0247(19) 0.0146(16) 0.0240(18) 0.0036(14) -0.0009(15) -0.0016(13)
C30 0.031(2) 0.043(2) 0.024(2) 0.0066(18) -0.0019(16) 0.0111(17)
C31 0.021(2) 0.0258(19) 0.041(2) -0.0023(17) -0.0027(17) 0.0082(15)
C32 0.034(2) 0.056(3) 0.028(2) 0.006(2) 0.0038(18) 0.013(2)
C33 0.0245(19) 0.0168(17) 0.0250(18) 0.0051(14) 0.0020(15) -0.0006(13)
F1A 0.043(3) 0.048(4) 0.036(3) -0.006(3) -0.005(2) -0.015(3)
F2A 0.028(3) 0.039(4) 0.046(4) 0.003(2) 0.001(2) 0.027(3)
F3A 0.038(4) 0.055(4) 0.046(3) -0.016(3) -0.005(3) 0.024(3)
F4A 0.041(4) 0.042(3) 0.036(3) 0.024(3) 0.006(3) 0.007(2)
F5A 0.027(2) 0.031(3) 0.083(5) 0.002(2) 0.005(3) 0.033(3)
F6A 0.038(2) 0.080(7) 0.025(2) 0.021(3) 0.0042(17) 0.011(3)
F1B 0.023(3) 0.072(8) 0.033(4) -0.003(4) -0.006(3) 0.004(5)
F2B 0.021(4) 0.033(5) 0.077(8) 0.011(4) 0.005(5) 0.028(5)
F3B 0.051(7) 0.038(4) 0.033(4) -0.023(4) -0.008(4) 0.005(3)
F4B 0.018(5) 0.056(6) 0.042(5) 0.013(4) 0.007(3) 0.017(4)
F5B 0.029(4) 0.045(7) 0.061(7) -0.011(4) -0.008(4) 0.034(6)
F6B 0.038(4) 0.061(7) 0.040(4) 0.014(4) 0.007(3) -0.014(4)
C2A 0.026(2) 0.0198(18) 0.0192(19) 0.0027(16) 0.0020(16) 0.0007(15)
C16A 0.0197(19) 0.0172(18) 0.0219(18) -0.0020(15) 0.0009(15) 0.0006(14)
S1A 0.0259(6) 0.0245(5) 0.0292(5) 0.0051(4) 0.0080(4) 0.0070(4)
S2A 0.0218(5) 0.0177(4) 0.0256(5) -0.0036(4) -0.0044(4) 0.0035(4)
S1B 0.014(8) 0.022(8) 0.042(9) -0.014(6) -0.005(6) 0.006(6)
S2B 0.011(7) 0.034(8) 0.031(8) -0.003(6) 0.005(6) 0.017(6)
Si1 0.0254(6) 0.0724(9) 0.0458(7) -0.0087(6) 0.0073(5) 0.0118(6)
Si2 0.0210(5) 0.0340(6) 0.0321(5) 0.0009(4) -0.0075(4) -0.0017(4)

loop_
_atom_type_symbol
_atom_type_description
_atom_type_scat_dispersion_real
_atom_type_scat_dispersion_imag
_atom_type_scat_source
C C 0.0033 0.0016 'International Tables Vol C Tables 4.2.6.8 and 6.1.1.4'
H H 0.0000 0.0000 'International Tables Vol C Tables 4.2.6.8 and 6.1.1.4'
F F 0.0171 0.0103 'International Tables Vol C Tables 4.2.6.8 and 6.1.1.4'
Si Si 0.0817 0.0704 'International Tables Vol C Tables 4.2.6.8 and 6.1.1.4'
S S 0.1246 0.1234 'International Tables Vol C Tables 4.2.6.8 and 6.1.1.4'

loop_
_geom_angle_atom_site_label_1
_geom_angle_atom_site_label_2
_geom_angle_atom_site_label_3
_geom_angle_site_symmetry_1
_geom_angle_site_symmetry_3
_geom_angle
_geom_angle_publ_flag
C2B C3 C4 . . 124.(2) ?
C2A C3 C4 . . 111.0(3) ?
C2B C3 C29 . . 103.(2) ?
C2A C3 C29 . . 125.6(3) ?
C4 C3 C29 . . 123.3(3) ?
C2B C3 S1B . . 45.(2) ?
C4 C3 S1B . . 79.5(4) ?
C29 C3 S1B . . 140.5(4) ?
C5 C4 C3 . . 114.8(3) ?
C4 C5 C6 . . 129.2(3) ?
C4 C5 S1A . . 110.1(2) ?
C6 C5 S1A . . 120.6(2) ?
C4 C5 S1B . . 88.0(4) ?
C6 C5 S1B . . 129.9(4) ?
C7 C6 C11 . . 117.6(3) ?
C7 C6 C5 . . 120.5(3) ?
C11 C6 C5 . . 121.9(3) ?
C8 C7 C6 . . 120.6(3) ?
C7 C8 C9 . . 120.6(3) ?
C8 C9 C10 . . 121.3(3) ?
C9 C10 C11 . . 116.9(3) ?
C9 C10 Si1 . . 122.1(3) ?
C11 C10 Si1 . . 121.0(3) ?
C6 C11 C10 . . 123.0(3) ?
C16B C17 C18 . . 131.(3) ?
C16A C17 C18 . . 111.9(3) ?
C16B C17 C33 . . 94.(3) ?
C16A C17 C33 . . 125.7(3) ?
C18 C17 C33 . . 122.3(3) ?
C16B C17 S2B . . 58.(3) ?
C18 C17 S2B . . 76.6(4) ?
C33 C17 S2B . . 147.5(4) ?
C19 C18 C17 . . 113.9(3) ?
C18 C19 C20 . . 128.9(3) ?
C18 C19 S2A . . 110.6(2) ?
C20 C19 S2A . . 120.3(2) ?
C18 C19 S2B . . 90.0(4) ?
C20 C19 S2B . . 131.7(5) ?
C21 C20 C25 . . 118.4(3) ?
C21 C20 C19 . . 120.1(3) ?
C25 C20 C19 . . 121.6(3) ?
C22 C21 C20 . . 120.4(3) ?
C21 C22 C23 . . 120.6(3) ?
C22 C23 C24 . . 121.0(3) ?
C23 C24 C25 . . 117.4(3) ?
C23 C24 Si2 . . 120.4(2) ?
C25 C24 Si2 . . 122.2(2) ?
C20 C25 C24 . . 122.2(3) ?
C33 C29 C3 . . 129.1(3) ?
C33 C29 C30 . . 110.3(3) ?
C3 C29 C30 . . 120.5(3) ?
F2A C30 F1A . . 104.0(4) ?
F1B C30 C29 . . 116.2(5) ?
F2A C30 C29 . . 119.8(4) ?
F1A C30 C29 . . 108.6(3) ?
F1B C30 C31 . . 124.9(6) ?
F2A C30 C31 . . 113.6(4) ?
F1A C30 C31 . . 102.6(4) ?
C29 C30 C31 . . 106.7(3) ?
F1B C30 F2B . . 100.4(6) ?
C29 C30 F2B . . 101.4(5) ?
C31 C30 F2B . . 103.3(5) ?
F3A C31 F4A . . 104.6(4) ?
F4B C31 F3B . . 107.8(5) ?
F4B C31 C30 . . 115.9(5) ?
F3A C31 C30 . . 119.9(4) ?
F4A C31 C30 . . 106.8(4) ?
F3B C31 C30 . . 96.4(5) ?
F4B C31 C32 . . 125.1(6) ?
F3A C31 C32 . . 116.6(4) ?
F4A C31 C32 . . 101.6(4) ?
F3B C31 C32 . . 101.6(5) ?
C30 C31 C32 . . 105.3(3) ?
F5B C32 C33 . . 123.5(6) ?
F6A C32 C33 . . 118.0(4) ?
F6A C32 F5A . . 101.6(4) ?
C33 C32 F5A . . 107.0(4) ?
F5B C32 C31 . . 119.6(5) ?
F6A C32 C31 . . 118.6(4) ?
C33 C32 C31 . . 106.6(3) ?
F5A C32 C31 . . 103.4(4) ?
F5B C32 F6B . . 103.7(6) ?
C33 C32 F6B . . 102.1(4) ?
C31 C32 F6B . . 95.7(5) ?
C29 C33 C17 . . 129.8(3) ?
C29 C33 C32 . . 110.6(3) ?
C17 C33 C32 . . 119.6(3) ?
C29 C33 C16B . . 93.8(18) ?
C17 C33 C16B . . 36.0(18) ?
C32 C33 C16B . . 155.3(18) ?
C3 C2A C1 . . 129.5(3) ?
C3 C2A S1A . . 111.3(2) ?
C1 C2A S1A . . 119.2(3) ?
C17 C16A C15 . . 129.6(3) ?
C17 C16A S2A . . 110.9(2) ?
C15 C16A S2A . . 119.5(3) ?
C2A S1A C5 . . 92.67(16) ?
C16A S2A C19 . . 92.65(15) ?
C3 C2B S1B . . 102.(3) ?
C3 C2B C16B . . 115.(4) ?
S1B C2B C16B . . 120.(4) ?
C3 C2B C1 . . 118.(4) ?
S1B C2B C1 . . 108.(3) ?
C16B C2B C1 . . 95.(3) ?
C17 C16B C2B . . 139.(5) ?
C17 C16B C15 . . 120.(4) ?
C2B C16B C15 . . 90.(3) ?
C17 C16B S2B . . 92.(3) ?
C2B C16B S2B . . 115.(4) ?
C15 C16B S2B . . 94.(3) ?
C17 C16B C33 . . 50.(2) ?
C2B C16B C33 . . 93.(3) ?
C15 C16B C33 . . 116.(3) ?
S2B C16B C33 . . 140.(3) ?
C2B S1B C5 . . 96.(2) ?
C2B S1B C3 . . 33.5(19) ?
C5 S1B C3 . . 63.9(4) ?
C16B S2B C19 . . 98.7(19) ?
C16B S2B C17 . . 30.3(18) ?
C19 S2B C17 . . 68.4(4) ?
C12 Si1 C14 . . 109.9(2) ?
C12 Si1 C10 . . 109.74(18) ?
C14 Si1 C10 . . 109.03(19) ?
C12 Si1 C13 . . 109.1(2) ?
C14 Si1 C13 . . 110.4(2) ?
C10 Si1 C13 . . 108.63(19) ?
C27 Si2 C26 . . 110.2(2) ?
C27 Si2 C28 . . 110.7(3) ?
C26 Si2 C28 . . 109.0(3) ?
C27 Si2 C24 . . 110.75(17) ?
C26 Si2 C24 . . 109.20(17) ?
C28 Si2 C24 . . 106.98(19) ?

loop_
_geom_bond_atom_site_label_1
_geom_bond_atom_site_label_2
_geom_bond_site_symmetry_2
_geom_bond_distance
_geom_bond_publ_flag
C1 C2A . 1.489(4) ?
C1 C2B . 1.73(5) ?
C3 C2B . 1.29(5) ?
C3 C2A . 1.387(5) ?
C3 C4 . 1.426(4) ?
C3 C29 . 1.459(4) ?
C3 S1B . 2.293(13) ?
C4 C5 . 1.349(4) ?
C5 C6 . 1.467(4) ?
C5 S1A . 1.732(3) ?
C5 S1B . 2.117(14) ?
C6 C7 . 1.394(5) ?
C6 C11 . 1.400(5) ?
C7 C8 . 1.380(5) ?
C8 C9 . 1.384(5) ?
C9 C10 . 1.392(5) ?
C10 C11 . 1.402(5) ?
C10 Si1 . 1.869(4) ?
C12 Si1 . 1.857(5) ?
C13 Si1 . 1.871(4) ?
C14 Si1 . 1.859(5) ?
C15 C16A . 1.485(4) ?
C15 C16B . 1.86(6) ?
C17 C16B . 1.12(6) ?
C17 C16A . 1.390(5) ?
C17 C18 . 1.425(4) ?
C17 C33 . 1.464(4) ?
C17 S2B . 2.217(13) ?
C18 C19 . 1.356(4) ?
C19 C20 . 1.473(4) ?
C19 S2A . 1.734(3) ?
C19 S2B . 1.907(13) ?
C20 C21 . 1.391(4) ?
C20 C25 . 1.401(4) ?
C21 C22 . 1.378(4) ?
C22 C23 . 1.391(5) ?
C23 C24 . 1.393(5) ?
C24 C25 . 1.401(4) ?
C24 Si2 . 1.874(3) ?
C26 Si2 . 1.842(4) ?
C27 Si2 . 1.839(4) ?
C28 Si2 . 1.847(5) ?
C29 C33 . 1.359(4) ?
C29 C30 . 1.492(5) ?
C30 F1B . 1.273(8) ?
C30 F2A . 1.281(7) ?
C30 F1A . 1.461(7) ?
C30 C31 . 1.509(5) ?
C30 F2B . 1.543(12) ?
C31 F4B . 1.281(8) ?
C31 F3A . 1.338(6) ?
C31 F4A . 1.396(7) ?
C31 F3B . 1.411(8) ?
C31 C32 . 1.512(5) ?
C32 F5B . 1.179(8) ?
C32 F6A . 1.298(5) ?
C32 C33 . 1.487(5) ?
C32 F5A . 1.500(8) ?
C32 F6B . 1.549(9) ?
C33 C16B . 1.90(6) ?
C2A S1A . 1.712(3) ?
C16A S2A . 1.716(3) ?
C2B S1B . 1.64(5) ?
C2B C16B . 1.71(8) ?
C16B S2B . 1.87(6) ?
